data_7202570
loop_
_publ_author_name
'Wang, Chuan-Feng'
'Zhu, Zhen-Yu'
'Zhang, Zheng-Xing'
'Chen, Zhen-Xia'
'Zhou, Xi-Geng'

_publ_section_title
;
 Crystal engineering of zinc(ii) and copper(ii) complexes containing
 3,5-dimethylisoxazole-4-carboxylate ligand via O?H?N, C?H?A (A = N, O
 and ?) and bifurcated C?H?N/O interactions
;
_journal_issue 1
_journal_name_full CrystEngComm
_journal_page_first 35
_journal_paper_doi 10.1039/b615091h
_journal_volume 9
_journal_year 2007
_chemical_formula_sum 'C11 H10 Cu0.5 N2 O3'
_chemical_formula_weight 249.98
_chemical_name_systematic
;
?
;
_space_group_IT_number 2
_symmetry_cell_setting triclinic
_symmetry_space_group_name_Hall '-P 1'
_symmetry_space_group_name_H-M 'P -1'
_atom_sites_solution_hydrogens geom
_atom_sites_solution_primary direct
_atom_sites_solution_secondary difmap
_audit_creation_method SHELXL-97
_cell_angle_alpha 64.246(7)
_cell_angle_beta 80.464(12)
_cell_angle_gamma 89.857(9)
_cell_formula_units_Z 2
_cell_length_a 5.738(3)
_cell_length_b 9.471(5)
_cell_length_c 10.852(7)
_cell_measurement_temperature 298(2)
_cell_volume 522.2(5)
_computing_cell_refinement 'Bruker SMART'
_computing_data_collection 'Bruker SMART'
_computing_data_reduction 'Bruker SHELXTL'
_computing_molecular_graphics 'Bruker SHELXTL'
_computing_publication_material 'Bruker SHELXTL'
_computing_structure_refinement 'Bruker SHELXTL'
_computing_structure_solution 'Bruker SHELXTL'
_diffrn_ambient_temperature 298(2)
_diffrn_measured_fraction_theta_full 0.985
_diffrn_measured_fraction_theta_max 0.985
_diffrn_radiation_monochromator graphite
_diffrn_radiation_source 'fine-focus sealed tube'
_diffrn_radiation_type MoK\a
_diffrn_radiation_wavelength 0.71073
_diffrn_reflns_av_R_equivalents 0.0320
_diffrn_reflns_av_sigmaI/netI 0.1600
_diffrn_reflns_limit_h_max 5
_diffrn_reflns_limit_h_min -6
_diffrn_reflns_limit_k_max 9
_diffrn_reflns_limit_k_min -11
_diffrn_reflns_limit_l_max 12
_diffrn_reflns_limit_l_min -12
_diffrn_reflns_number 2213
_diffrn_reflns_theta_full 25.01
_diffrn_reflns_theta_max 25.01
_diffrn_reflns_theta_min 2.12
_exptl_absorpt_coefficient_mu 1.095
_exptl_absorpt_correction_T_max 0.9575
_exptl_absorpt_correction_T_min 0.9473
_exptl_crystal_density_diffrn 1.590
_exptl_crystal_density_method 'not measured'
_exptl_crystal_F_000 257
_exptl_crystal_size_max 0.05
_exptl_crystal_size_mid 0.04
_exptl_crystal_size_min 0.04
_refine_diff_density_max 0.385
_refine_diff_density_min -0.391
_refine_diff_density_rms 0.070
_refine_ls_extinction_method none
_refine_ls_goodness_of_fit_ref 0.777
_refine_ls_hydrogen_treatment mixed
_refine_ls_matrix_type full
_refine_ls_number_parameters 153
_refine_ls_number_reflns 1819
_refine_ls_number_restraints 0
_refine_ls_restrained_S_all 0.777
_refine_ls_R_factor_all 0.0958
_refine_ls_R_factor_gt 0.0508
_refine_ls_shift/su_max 0.000
_refine_ls_shift/su_mean 0.000
_refine_ls_structure_factor_coef Fsqd
_refine_ls_weighting_details 'calc w=1/[\s^2^(Fo^2^)+(0.0294P)^2^+0.0000P] where P=(Fo^2^+2Fc^2^)/3'
_refine_ls_weighting_scheme calc
_refine_ls_wR_factor_gt 0.0854
_refine_ls_wR_factor_ref 0.0932
_reflns_number_gt 1003
_reflns_number_total 1819
_reflns_threshold_expression >2sigma(I)
_cod_data_source_file b615091h.txt
_cod_data_source_block f60303a
_cod_original_sg_symbol_H-M P-1
_cod_original_formula_sum 'C11 H10 Cu0.50 N2 O3'
_cod_database_code 7202570

loop_
_symmetry_equiv_pos_as_xyz
'x, y, z'
'-x, -y, -z'

loop_
_atom_site_label
_atom_site_type_symbol
_atom_site_fract_x
_atom_site_fract_y
_atom_site_fract_z
_atom_site_U_iso_or_equiv
_atom_site_adp_type
_atom_site_occupancy
_atom_site_symmetry_multiplicity
_atom_site_calc_flag
_atom_site_refinement_flags
_atom_site_disorder_assembly
_atom_site_disorder_group
Cu1 Cu 1.0000 1.0000 0.0000 0.0363(3) Uani 1 2 d S . .
O1 O 1.0898(6) 0.9616(4) 0.1719(3) 0.0410(9) Uani 1 1 d . . .
O2 O 0.7945(6) 0.7793(5) 0.2530(4) 0.0711(13) Uani 1 1 d . . .
N2 N 1.1880(9) 0.8117(7) 0.5720(5) 0.0761(17) Uani 1 1 d . . .
N1 N 0.7964(6) 1.1687(4) 0.0121(4) 0.0351(10) Uani 1 1 d . . .
O3 O 1.0019(10) 0.6878(7) 0.6348(5) 0.1144(18) Uani 1 1 d . . .
C1 C 0.9545(10) 0.8471(7) 0.2706(6) 0.0426(14) Uani 1 1 d . . .
C2 C 1.0099(9) 0.8067(6) 0.4084(5) 0.0444(14) Uani 1 1 d . . .
C3 C 1.1865(11) 0.8765(8) 0.4398(6) 0.0651(18) Uani 1 1 d . . .
C4 C 0.9005(11) 0.6900(8) 0.5343(7) 0.0689(18) Uani 1 1 d . . .
C5 C 1.3672(10) 1.0063(8) 0.3539(6) 0.087(2) Uani 1 1 d . . .
H5A H 1.4381 1.0386 0.4126 0.130 Uiso 1 1 calc R . .
H5B H 1.2950 1.0932 0.2906 0.130 Uiso 1 1 calc R . .
H5C H 1.4870 0.9722 0.3021 0.130 Uiso 1 1 calc R . .
C6 C 0.7036(12) 0.5763(8) 0.5660(6) 0.107(2) Uani 1 1 d . . .
H6A H 0.7288 0.4777 0.6397 0.161 Uiso 1 1 calc R . .
H6B H 0.6930 0.5621 0.4846 0.161 Uiso 1 1 calc R . .
H6C H 0.5589 0.6139 0.5946 0.161 Uiso 1 1 calc R . .
C7 C 0.8506(7) 1.2476(6) 0.0817(4) 0.0390(13) Uani 1 1 d . . .
H7 H 0.9702 1.2138 0.1340 0.047 Uiso 1 1 calc R . .
C8 C 0.7378(8) 1.3753(6) 0.0791(5) 0.0427(13) Uani 1 1 d . . .
H8 H 0.7830 1.4265 0.1286 0.051 Uiso 1 1 calc R . .
C9 C 0.5594(7) 1.4297(5) 0.0051(5) 0.0322(12) Uani 1 1 d . . .
C10 C 0.4982(7) 1.3440(6) -0.0632(5) 0.0405(13) Uani 1 1 d . . .
H10 H 0.3741 1.3719 -0.1124 0.049 Uiso 1 1 calc R . .
C11 C 0.6229(7) 1.2182(6) -0.0571(4) 0.0377(13) Uani 1 1 d . . .
H11 H 0.5815 1.1643 -0.1053 0.045 Uiso 1 1 calc R . .

loop_
_atom_site_aniso_label
_atom_site_aniso_U_11
_atom_site_aniso_U_22
_atom_site_aniso_U_33
_atom_site_aniso_U_23
_atom_site_aniso_U_13
_atom_site_aniso_U_12
Cu1 0.0481(6) 0.0350(7) 0.0358(6) -0.0208(5) -0.0191(5) 0.0143(5)
O1 0.061(2) 0.042(2) 0.032(2) -0.022(2) -0.0237(18) 0.020(2)
O2 0.068(3) 0.087(3) 0.073(3) -0.044(3) -0.025(2) -0.008(2)
N2 0.077(4) 0.115(5) 0.035(3) -0.028(3) -0.022(3) -0.014(3)
N1 0.040(3) 0.039(3) 0.036(3) -0.022(2) -0.014(2) 0.012(2)
O3 0.154(5) 0.134(5) 0.052(3) -0.032(4) -0.036(3) 0.036(4)
C1 0.059(4) 0.040(4) 0.038(4) -0.023(3) -0.018(3) 0.019(3)
C2 0.052(4) 0.048(4) 0.038(4) -0.021(3) -0.017(3) 0.015(3)
C3 0.078(5) 0.090(5) 0.048(4) -0.042(4) -0.030(4) 0.025(4)
C4 0.079(5) 0.075(5) 0.043(4) -0.020(4) -0.004(4) 0.004(4)
C5 0.080(5) 0.122(7) 0.067(5) -0.046(5) -0.023(4) -0.020(5)
C6 0.128(6) 0.090(6) 0.073(5) -0.017(5) 0.008(4) -0.022(5)
C7 0.047(3) 0.040(4) 0.039(3) -0.021(3) -0.021(3) 0.016(3)
C8 0.055(3) 0.041(4) 0.049(3) -0.032(3) -0.022(3) 0.015(3)
C9 0.031(3) 0.034(3) 0.035(3) -0.017(3) -0.010(2) 0.006(2)
C10 0.043(3) 0.042(4) 0.049(3) -0.026(3) -0.024(3) 0.016(3)
C11 0.044(3) 0.042(4) 0.040(3) -0.025(3) -0.018(3) 0.012(3)

loop_
_atom_type_symbol
_atom_type_description
_atom_type_scat_dispersion_real
_atom_type_scat_dispersion_imag
_atom_type_scat_source
C C 0.0033 0.0016 'International Tables Vol C Tables 4.2.6.8 and 6.1.1.4'
H H 0.0000 0.0000 'International Tables Vol C Tables 4.2.6.8 and 6.1.1.4'
N N 0.0061 0.0033 'International Tables Vol C Tables 4.2.6.8 and 6.1.1.4'
O O 0.0106 0.0060 'International Tables Vol C Tables 4.2.6.8 and 6.1.1.4'
Cu Cu 0.3201 1.2651 'International Tables Vol C Tables 4.2.6.8 and 6.1.1.4'

loop_
_geom_angle_atom_site_label_1
_geom_angle_atom_site_label_2
_geom_angle_atom_site_label_3
_geom_angle
_geom_angle_site_symmetry_1
_geom_angle_site_symmetry_3
_geom_angle_publ_flag
O1 Cu1 O1 180.000(1) . 2_775 ?
O1 Cu1 N1 90.16(13) . . ?
O1 Cu1 N1 89.84(13) 2_775 . ?
O1 Cu1 N1 89.84(13) . 2_775 ?
O1 Cu1 N1 90.16(13) 2_775 2_775 ?
N1 Cu1 N1 180.0 . 2_775 ?
C1 O1 Cu1 109.1(3) . . ?
C3 N2 O3 106.4(5) . . ?
C11 N1 C7 116.5(4) . . ?
C11 N1 Cu1 123.0(3) . . ?
C7 N1 Cu1 120.2(3) . . ?
C4 O3 N2 106.9(5) . . ?
O2 C1 O1 123.8(5) . . ?
O2 C1 C2 122.6(6) . . ?
O1 C1 C2 113.6(5) . . ?
C4 C2 C3 104.8(5) . . ?
C4 C2 C1 127.9(6) . . ?
C3 C2 C1 127.3(6) . . ?
N2 C3 C2 111.5(6) . . ?
N2 C3 C5 115.8(6) . . ?
C2 C3 C5 132.7(6) . . ?
O3 C4 C2 110.4(6) . . ?
O3 C4 C6 119.8(7) . . ?
C2 C4 C6 129.8(6) . . ?
N1 C7 C8 122.7(4) . . ?
C7 C8 C9 121.3(4) . . ?
C8 C9 C10 115.8(4) . . ?
C8 C9 C9 123.0(5) . 2_685 ?
C10 C9 C9 121.3(5) . 2_685 ?
C11 C10 C9 119.3(4) . . ?
N1 C11 C10 124.4(4) . . ?

loop_
_geom_bond_atom_site_label_1
_geom_bond_atom_site_label_2
_geom_bond_distance
_geom_bond_site_symmetry_2
_geom_bond_publ_flag
Cu1 O1 1.898(3) . ?
Cu1 O1 1.898(3) 2_775 ?
Cu1 N1 2.014(3) . ?
Cu1 N1 2.014(3) 2_775 ?
O1 C1 1.283(6) . ?
O2 C1 1.208(5) . ?
N2 C3 1.294(6) . ?
N2 O3 1.432(6) . ?
N1 C11 1.309(5) . ?
N1 C7 1.340(5) . ?
O3 C4 1.312(7) . ?
C1 C2 1.464(7) . ?
C2 C4 1.375(7) . ?
C2 C3 1.376(7) . ?
C3 C5 1.465(7) . ?
C4 C6 1.452(8) . ?
C7 C8 1.362(5) . ?
C8 C9 1.367(5) . ?
C9 C10 1.393(5) . ?
C9 C9 1.464(8) 2_685 ?
C10 C11 1.371(5) . ?
